data_7233321
loop_
_publ_author_name
'Liu, Guocheng'
'Li, Yan'
'Lu, Zhenjie'
'Li, Xiaowu'
'Wang, Xiuli'
'Wang, Xiang'
'Chen, Xingxing'

_publ_section_title
;
 Versatile carboxylate-directed structures of ten 1D \\rightarrow 3D
 Ni(ii) coordination polymers: fluorescence behaviors and electrochemical
 activities
;
_journal_issue 35
_journal_name_full CrystEngComm
_journal_page_first 5344
_journal_paper_doi 10.1039/C9CE01060B
_journal_volume 21
_journal_year 2019
_chemical_formula_moiety 'C34 H30 N6 Ni O12'
_chemical_formula_sum 'C34 H30 N6 Ni O12'
_chemical_formula_weight 773.33
_space_group_crystal_system triclinic
_space_group_IT_number 2
_space_group_name_Hall '-P 1'
_space_group_name_H-M_alt 'P -1'
_symmetry_space_group_name_Hall '-P 1'
_symmetry_space_group_name_H-M 'P -1'
_atom_sites_solution_hydrogens mixed
_audit_creation_method SHELXL-2014/7
_audit_update_record
;
2018-12-12 deposited with the CCDC.    2019-07-29 downloaded from the CCDC.
;
_cell_angle_alpha 89.310(1)
_cell_angle_beta 68.817(1)
_cell_angle_gamma 79.981(1)
_cell_formula_units_Z 1
_cell_length_a 8.2076(7)
_cell_length_b 10.3930(9)
_cell_length_c 10.7793(9)
_cell_measurement_reflns_used 4313
_cell_measurement_temperature 296(2)
_cell_measurement_theta_max 27.4119
_cell_measurement_theta_min 2.7067
_cell_volume 842.99(12)
_computing_cell_refinement 'SAINT-plus (Bruker, 2007)'
_computing_data_collection 'APEX2 (Bruker, 2007)'
_computing_data_reduction 'SAINT-plus (Bruker, 2007)'
_computing_molecular_graphics SHELXTL
_computing_publication_material SHELXTL
_computing_structure_refinement 'SHELXL-2014/7 (Sheldrick, 2014)'
_computing_structure_solution 'SHELXTL (Sheldrick, 2008)'
_diffrn_ambient_temperature 296(2)
_diffrn_measured_fraction_theta_full 0.996
_diffrn_measured_fraction_theta_max 0.993
_diffrn_measurement_device_type 'Bruker APEXII CCD'
_diffrn_measurement_method '\f and \w scans'
_diffrn_radiation_type MoK\a
_diffrn_radiation_wavelength 0.71073
_diffrn_reflns_av_R_equivalents 0.0155
_diffrn_reflns_av_unetI/netI 0.0207
_diffrn_reflns_Laue_measured_fraction_full 0.996
_diffrn_reflns_Laue_measured_fraction_max 0.993
_diffrn_reflns_limit_h_max 10
_diffrn_reflns_limit_h_min -10
_diffrn_reflns_limit_k_max 12
_diffrn_reflns_limit_k_min -12
_diffrn_reflns_limit_l_max 11
_diffrn_reflns_limit_l_min -13
_diffrn_reflns_number 6409
_diffrn_reflns_point_group_measured_fraction_full 0.996
_diffrn_reflns_point_group_measured_fraction_max 0.993
_diffrn_reflns_theta_full 25.242
_diffrn_reflns_theta_max 26.001
_diffrn_reflns_theta_min 2.707
_exptl_absorpt_coefficient_mu 0.651
_exptl_absorpt_correction_T_max 0.7456
_exptl_absorpt_correction_T_min 0.6957
_exptl_absorpt_correction_type multi-scan
_exptl_absorpt_process_details '(SADABS; Sheldrick, 1996)'
_exptl_crystal_colour green
_exptl_crystal_density_diffrn 1.523
_exptl_crystal_description block
_exptl_crystal_F_000 400
_exptl_crystal_size_max 0.240
_exptl_crystal_size_mid 0.190
_exptl_crystal_size_min 0.130
_refine_diff_density_max 0.374
_refine_diff_density_min -0.394
_refine_diff_density_rms 0.063
_refine_ls_extinction_method none
_refine_ls_goodness_of_fit_ref 1.030
_refine_ls_hydrogen_treatment constr
_refine_ls_matrix_type full
_refine_ls_number_parameters 241
_refine_ls_number_reflns 3299
_refine_ls_number_restraints 4
_refine_ls_restrained_S_all 1.036
_refine_ls_R_factor_all 0.0392
_refine_ls_R_factor_gt 0.0363
_refine_ls_shift/su_max 0.000
_refine_ls_shift/su_mean 0.000
_refine_ls_structure_factor_coef Fsqd
_refine_ls_weighting_details 'w=1/[\s^2^(Fo^2^)+(0.0562P)^2^+0.4743P] where P=(Fo^2^+2Fc^2^)/3'
_refine_ls_weighting_scheme calc
_refine_ls_wR_factor_gt 0.0957
_refine_ls_wR_factor_ref 0.0983
_reflns_Friedel_coverage 0.000
_reflns_number_gt 3077
_reflns_number_total 3299
_reflns_threshold_expression 'I > 2\s(I)'
_cod_data_source_file c9ce01060b2.cif
_cod_data_source_block Ni-1
_cod_depositor_comments 'Adding full bibliography for 7233319--7233328.cif.'
_cod_database_code 7233321
_shelx_shelxl_version_number 2014/7
_shelx_space_group_comment
;
The symmetry employed for this shelxl refinement is uniquely defined
by the following loop, which should always be used as a source of
symmetry information in preference to the above space-group names.
They are only intended as comments.
;
_shelx_estimated_absorpt_t_min 0.859
_shelx_estimated_absorpt_t_max 0.920

loop_
_space_group_symop_operation_xyz
'x, y, z'
'-x, -y, -z'

loop_
_atom_site_label
_atom_site_type_symbol
_atom_site_fract_x
_atom_site_fract_y
_atom_site_fract_z
_atom_site_U_iso_or_equiv
_atom_site_adp_type
_atom_site_occupancy
_atom_site_site_symmetry_order
_atom_site_calc_flag
_atom_site_refinement_flags_posn
_atom_site_refinement_flags_adp
_atom_site_refinement_flags_occupancy
Ni1 Ni 0.5000 0.0000 0.5000 0.02652(12) Uani 1 2 d S . P
O1W O 0.25787(18) -0.02092(14) 0.64755(13) 0.0353(3) Uani 1 1 d . . .
H1A H 0.1919 0.0443 0.7068 0.042 Uiso 1 1 d R U .
H1B H 0.2895 -0.0908 0.6889 0.042 Uiso 1 1 d R U .
O1 O -0.0530(2) -0.17951(15) 0.16049(17) 0.0514(4) Uani 1 1 d . . .
O2 O 0.40059(19) 0.19607(13) 0.49637(13) 0.0346(3) Uani 1 1 d . . .
O3 O 0.5645(2) 0.23867(17) 0.28985(16) 0.0562(5) Uani 1 1 d . . .
O4 O 0.4006(5) 0.4301(4) 0.0950(3) 0.1351(13) Uani 1 1 d D . .
O5 O 0.2463(5) 0.2952(3) 0.2042(3) 0.1104(10) Uani 1 1 d D U .
N1 N 0.3998(2) -0.04602(16) 0.35511(16) 0.0314(3) Uani 1 1 d . . .
N2 N 0.2061(2) -0.20417(17) -0.01122(17) 0.0376(4) Uani 1 1 d . . .
H2 H 0.2823 -0.2532 -0.0778 0.045 Uiso 1 1 calc R U .
N3 N 0.3099(3) 0.3899(3) 0.1983(2) 0.0697(7) Uani 1 1 d D U .
C1 C 0.2485(3) 0.0227(2) 0.3523(2) 0.0455(5) Uani 1 1 d . . .
H1 H 0.1778 0.0804 0.4243 0.055 Uiso 1 1 calc R U .
C2 C 0.1915(3) 0.0123(2) 0.2474(3) 0.0493(6) Uani 1 1 d . . .
H2A H 0.0852 0.0630 0.2496 0.059 Uiso 1 1 calc R U .
C3 C 0.2923(3) -0.0732(2) 0.1398(2) 0.0364(5) Uani 1 1 d . . .
C4 C 0.4445(3) -0.1493(2) 0.1453(2) 0.0421(5) Uani 1 1 d . . .
H4 H 0.5139 -0.2114 0.0768 0.051 Uiso 1 1 calc R U .
C5 C 0.4934(3) -0.1327(2) 0.2534(2) 0.0387(5) Uani 1 1 d . . .
H5 H 0.5968 -0.1847 0.2552 0.046 Uiso 1 1 calc R U .
C6 C 0.2413(4) -0.0771(2) 0.0180(2) 0.0491(6) Uani 1 1 d . . .
H6A H 0.1360 -0.0113 0.0315 0.059 Uiso 1 1 calc R U .
H6B H 0.3366 -0.0546 -0.0586 0.059 Uiso 1 1 calc R U .
C7 C 0.0581(3) -0.24549(18) 0.06349(19) 0.0311(4) Uani 1 1 d . . .
C8 C 0.0324(2) -0.37768(17) 0.02643(18) 0.0270(4) Uani 1 1 d . . .
C9 C -0.1168(4) -0.4220(3) 0.1047(3) 0.0710(10) Uani 1 1 d . . .
H9 H -0.1985 -0.3693 0.1773 0.085 Uiso 1 1 calc R U .
C10 C -0.1498(4) -0.5432(3) 0.0789(3) 0.0694(10) Uani 1 1 d . . .
H10 H -0.2528 -0.5706 0.1340 0.083 Uiso 1 1 calc R U .
C11 C 0.4417(3) 0.2680(2) 0.3994(2) 0.0351(4) Uani 1 1 d . . .
C12 C 0.3316(3) 0.4040(2) 0.4197(2) 0.0419(5) Uani 1 1 d . . .
C13 C 0.2791(3) 0.4645(3) 0.3218(3) 0.0533(6) Uani 1 1 d . . .
C14 C 0.1912(5) 0.5922(3) 0.3364(4) 0.0802(10) Uani 1 1 d . . .
H14 H 0.1579 0.6295 0.2683 0.096 Uiso 1 1 calc R U .
C15 C 0.1538(5) 0.6625(3) 0.4514(5) 0.0913(12) Uani 1 1 d . . .
H15 H 0.0952 0.7490 0.4622 0.110 Uiso 1 1 calc R U .
C16 C 0.2020(5) 0.6069(3) 0.5522(4) 0.0852(11) Uani 1 1 d . . .
H16 H 0.1753 0.6557 0.6310 0.102 Uiso 1 1 calc R U .
C17 C 0.2907(4) 0.4777(3) 0.5368(3) 0.0632(7) Uani 1 1 d . . .
H17 H 0.3227 0.4406 0.6056 0.076 Uiso 1 1 calc R U .

loop_
_atom_site_aniso_label
_atom_site_aniso_U_11
_atom_site_aniso_U_22
_atom_site_aniso_U_33
_atom_site_aniso_U_23
_atom_site_aniso_U_13
_atom_site_aniso_U_12
Ni1 0.02871(19) 0.03039(19) 0.02107(18) -0.00281(12) -0.00858(13) -0.00777(13)
O1W 0.0334(7) 0.0355(7) 0.0305(7) -0.0062(6) -0.0042(6) -0.0057(6)
O1 0.0571(10) 0.0337(8) 0.0533(10) -0.0186(7) -0.0068(8) -0.0102(7)
O2 0.0411(8) 0.0337(7) 0.0285(7) -0.0005(6) -0.0121(6) -0.0065(6)
O3 0.0623(11) 0.0506(10) 0.0371(9) 0.0102(7) -0.0017(8) 0.0010(8)
O4 0.183(3) 0.168(3) 0.0708(18) 0.049(2) -0.050(2) -0.066(3)
O5 0.163(3) 0.094(2) 0.0897(19) 0.0051(15) -0.0504(19) -0.055(2)
N1 0.0327(8) 0.0355(8) 0.0285(8) -0.0036(6) -0.0120(7) -0.0102(7)
N2 0.0506(10) 0.0390(9) 0.0323(9) -0.0004(7) -0.0185(8) -0.0238(8)
N3 0.0754(17) 0.0845(18) 0.0593(15) 0.0234(13) -0.0402(13) -0.0080(14)
C1 0.0347(11) 0.0530(13) 0.0499(13) -0.0205(11) -0.0189(10) -0.0014(10)
C2 0.0439(13) 0.0490(13) 0.0669(16) -0.0123(11) -0.0358(12) -0.0044(10)
C3 0.0524(12) 0.0328(10) 0.0390(11) 0.0077(8) -0.0265(10) -0.0253(9)
C4 0.0531(13) 0.0420(11) 0.0341(11) -0.0089(9) -0.0177(10) -0.0110(10)
C5 0.0427(11) 0.0377(11) 0.0375(11) -0.0080(9) -0.0182(9) -0.0034(9)
C6 0.0822(17) 0.0427(12) 0.0500(13) 0.0168(10) -0.0446(13) -0.0388(12)
C7 0.0414(11) 0.0261(9) 0.0321(10) 0.0001(7) -0.0193(8) -0.0098(8)
C8 0.0321(9) 0.0247(8) 0.0270(9) -0.0019(7) -0.0127(7) -0.0078(7)
C9 0.0580(16) 0.0439(13) 0.0729(18) -0.0336(13) 0.0296(14) -0.0250(12)
C10 0.0517(15) 0.0446(13) 0.0793(19) -0.0268(13) 0.0250(13) -0.0292(12)
C11 0.0412(11) 0.0342(10) 0.0337(10) 0.0022(8) -0.0170(9) -0.0090(8)
C12 0.0391(11) 0.0369(11) 0.0521(13) 0.0046(9) -0.0181(10) -0.0098(9)
C13 0.0453(13) 0.0507(14) 0.0681(16) 0.0189(12) -0.0252(12) -0.0110(11)
C14 0.076(2) 0.0558(18) 0.113(3) 0.0258(19) -0.045(2) -0.0011(15)
C15 0.075(2) 0.0408(16) 0.150(4) 0.010(2) -0.037(2) 0.0048(15)
C16 0.076(2) 0.0547(18) 0.116(3) -0.0302(19) -0.030(2) 0.0045(16)
C17 0.0648(17) 0.0506(15) 0.0737(19) -0.0140(13) -0.0305(15) 0.0033(13)

loop_
_atom_type_symbol
_atom_type_description
_atom_type_scat_dispersion_real
_atom_type_scat_dispersion_imag
_atom_type_scat_source
C C 0.0033 0.0016 'International Tables Vol C Tables 4.2.6.8 and 6.1.1.4'
H H 0.0000 0.0000 'International Tables Vol C Tables 4.2.6.8 and 6.1.1.4'
N N 0.0061 0.0033 'International Tables Vol C Tables 4.2.6.8 and 6.1.1.4'
O O 0.0106 0.0060 'International Tables Vol C Tables 4.2.6.8 and 6.1.1.4'
Ni Ni 0.3393 1.1124 'International Tables Vol C Tables 4.2.6.8 and 6.1.1.4'

loop_
_geom_angle_atom_site_label_1
_geom_angle_atom_site_label_2
_geom_angle_atom_site_label_3
_geom_angle
_geom_angle_site_symmetry_1
_geom_angle_site_symmetry_3
O2 Ni1 O2 180.0 . 2_656
O2 Ni1 O1W 90.54(6) . 2_656
O2 Ni1 O1W 89.46(5) 2_656 2_656
O2 Ni1 O1W 89.46(6) . .
O2 Ni1 O1W 90.54(6) 2_656 .
O1W Ni1 O1W 180.0 2_656 .
O2 Ni1 N1 90.42(6) . .
O2 Ni1 N1 89.58(6) 2_656 .
O1W Ni1 N1 91.24(6) 2_656 .
O1W Ni1 N1 88.76(6) . .
O2 Ni1 N1 89.58(6) . 2_656
O2 Ni1 N1 90.42(6) 2_656 2_656
O1W Ni1 N1 88.76(6) 2_656 2_656
O1W Ni1 N1 91.24(6) . 2_656
N1 Ni1 N1 180.0 . 2_656
Ni1 O1W H1A 121.4 . .
Ni1 O1W H1B 102.5 . .
H1A O1W H1B 110.4 . .
C11 O2 Ni1 127.51(13) . .
C1 N1 C5 116.78(18) . .
C1 N1 Ni1 120.60(13) . .
C5 N1 Ni1 122.10(14) . .
C7 N2 C6 121.19(19) . .
C7 N2 H2 119.4 . .
C6 N2 H2 119.4 . .
O5 N3 O4 123.7(3) . .
O5 N3 C13 119.2(3) . .
O4 N3 C13 117.1(3) . .
N1 C1 C2 123.2(2) . .
N1 C1 H1 118.4 . .
C2 C1 H1 118.4 . .
C3 C2 C1 119.9(2) . .
C3 C2 H2A 120.0 . .
C1 C2 H2A 120.0 . .
C2 C3 C4 117.12(19) . .
C2 C3 C6 120.8(2) . .
C4 C3 C6 122.0(2) . .
C3 C4 C5 119.5(2) . .
C3 C4 H4 120.2 . .
C5 C4 H4 120.2 . .
N1 C5 C4 123.3(2) . .
N1 C5 H5 118.3 . .
C4 C5 H5 118.3 . .
N2 C6 C3 113.71(17) . .
N2 C6 H6A 108.8 . .
C3 C6 H6A 108.8 . .
N2 C6 H6B 108.8 . .
C3 C6 H6B 108.8 . .
H6A C6 H6B 107.7 . .
O1 C7 N2 121.55(18) . .
O1 C7 C8 120.71(18) . .
N2 C7 C8 117.74(17) . .
C10 C8 C9 117.86(19) 2_545 .
C10 C8 C7 124.17(18) 2_545 .
C9 C8 C7 117.97(18) . .
C8 C9 C10 121.8(2) . .
C8 C9 H9 119.1 . .
C10 C9 H9 119.1 . .
C8 C10 C9 120.4(2) 2_545 .
C8 C10 H10 119.8 2_545 .
C9 C10 H10 119.8 . .
O3 C11 O2 126.45(19) . .
O3 C11 C12 117.27(19) . .
O2 C11 C12 116.27(18) . .
C13 C12 C17 116.9(2) . .
C13 C12 C11 122.9(2) . .
C17 C12 C11 119.9(2) . .
C14 C13 C12 123.0(3) . .
C14 C13 N3 117.3(3) . .
C12 C13 N3 119.7(2) . .
C15 C14 C13 119.0(3) . .
C15 C14 H14 120.5 . .
C13 C14 H14 120.5 . .
C14 C15 C16 120.4(3) . .
C14 C15 H15 119.8 . .
C16 C15 H15 119.8 . .
C15 C16 C17 120.3(3) . .
C15 C16 H16 119.9 . .
C17 C16 H16 119.9 . .
C12 C17 C16 120.4(3) . .
C12 C17 H17 119.8 . .
C16 C17 H17 119.8 . .

loop_
_geom_bond_atom_site_label_1
_geom_bond_atom_site_label_2
_geom_bond_distance
_geom_bond_site_symmetry_2
Ni1 O2 2.0646(14) .
Ni1 O2 2.0646(14) 2_656
Ni1 O1W 2.0938(13) 2_656
Ni1 O1W 2.0938(13) .
Ni1 N1 2.1044(16) .
Ni1 N1 2.1045(16) 2_656
O1W H1A 0.8909 .
O1W H1B 0.8965 .
O1 C7 1.227(2) .
O2 C11 1.257(2) .
O3 C11 1.243(3) .
O4 N3 1.211(3) .
O5 N3 1.182(3) .
N1 C1 1.330(3) .
N1 C5 1.334(3) .
N2 C7 1.332(3) .
N2 C6 1.461(3) .
N2 H2 0.8600 .
N3 C13 1.467(4) .
C1 C2 1.382(3) .
C1 H1 0.9300 .
C2 C3 1.377(3) .
C2 H2A 0.9300 .
C3 C4 1.378(3) .
C3 C6 1.518(3) .
C4 C5 1.384(3) .
C4 H4 0.9300 .
C5 H5 0.9300 .
C6 H6A 0.9700 .
C6 H6B 0.9700 .
C7 C8 1.505(2) .
C8 C10 1.360(3) 2_545
C8 C9 1.365(3) .
C9 C10 1.386(3) .
C9 H9 0.9300 .
C10 C8 1.360(3) 2_545
C10 H10 0.9300 .
C11 C12 1.510(3) .
C12 C13 1.383(3) .
C12 C17 1.386(4) .
C13 C14 1.377(4) .
C14 C15 1.355(6) .
C14 H14 0.9300 .
C15 C16 1.374(6) .
C15 H15 0.9300 .
C16 C17 1.393(4) .
C16 H16 0.9300 .
C17 H17 0.9300 .

loop_
_geom_hbond_atom_site_label_D
_geom_hbond_atom_site_label_H
_geom_hbond_atom_site_label_A
_geom_hbond_distance_DH
_geom_hbond_distance_HA
_geom_hbond_distance_DA
_geom_hbond_angle_DHA
_geom_hbond_site_symmetry_A
N2 H2 O3 0.86 2.19 2.898(2) 139 2_655
O1W H1A O1 0.89 1.91 2.796(2) 178 2_556
O1W H1B O3 0.90 1.84 2.689(2) 156 2_656

loop_
_geom_torsion_atom_site_label_1
_geom_torsion_atom_site_label_2
_geom_torsion_atom_site_label_3
_geom_torsion_atom_site_label_4
_geom_torsion
_geom_torsion_site_symmetry_1
_geom_torsion_site_symmetry_4
C5 N1 C1 C2 -3.3(3) . .
Ni1 N1 C1 C2 168.63(19) . .
N1 C1 C2 C3 0.6(4) . .
C1 C2 C3 C4 2.6(3) . .
C1 C2 C3 C6 -174.3(2) . .
C2 C3 C4 C5 -3.0(3) . .
C6 C3 C4 C5 173.83(19) . .
C1 N1 C5 C4 2.9(3) . .
Ni1 N1 C5 C4 -168.93(17) . .
C3 C4 C5 N1 0.3(3) . .
C7 N2 C6 C3 73.4(3) . .
C2 C3 C6 N2 -119.9(2) . .
C4 C3 C6 N2 63.3(3) . .
C6 N2 C7 O1 -1.0(3) . .
C6 N2 C7 C8 180.00(18) . .
O1 C7 C8 C10 -179.6(3) . 2_545
N2 C7 C8 C10 -0.6(3) . 2_545
O1 C7 C8 C9 -0.7(3) . .
N2 C7 C8 C9 178.3(2) . .
C10 C8 C9 C10 -0.1(6) 2_545 .
C7 C8 C9 C10 -179.1(3) . .
C8 C9 C10 C8 0.1(6) . 2_545
Ni1 O2 C11 O3 -8.3(3) . .
Ni1 O2 C11 C12 172.66(13) . .
O3 C11 C12 C13 40.5(3) . .
O2 C11 C12 C13 -140.3(2) . .
O3 C11 C12 C17 -134.5(3) . .
O2 C11 C12 C17 44.7(3) . .
C17 C12 C13 C14 0.5(4) . .
C11 C12 C13 C14 -174.6(3) . .
C17 C12 C13 N3 -176.8(2) . .
C11 C12 C13 N3 8.1(4) . .
O5 N3 C13 C14 -118.3(4) . .
O4 N3 C13 C14 61.7(4) . .
O5 N3 C13 C12 59.2(4) . .
O4 N3 C13 C12 -120.9(3) . .
C12 C13 C14 C15 0.0(5) . .
N3 C13 C14 C15 177.3(3) . .
C13 C14 C15 C16 -0.4(6) . .
C14 C15 C16 C17 0.3(6) . .
C13 C12 C17 C16 -0.6(4) . .
C11 C12 C17 C16 174.7(3) . .
C15 C16 C17 C12 0.2(5) . .
